data_7703055
loop_
_publ_author_name
'Kalsin, Alexander M.'
'Peganova, Tatyana A.'
'Sinopalnikova, Iana S.'
'Fedyanin, Ivan V.'
'Belkova, Natalia V.'
'Deydier, Eric'
'Poli, Rinaldo'

_publ_section_title
;
 Mechanistic diversity in acetophenone transfer hydrogenation catalyzed by
 ruthenium iminophosphonamide complexes.
;
_journal_issue 5
_journal_name_full 'Dalton transactions (Cambridge, England : 2003)'
_journal_page_first 1473
_journal_page_last 1484
_journal_paper_doi 10.1039/c9dt04532e
_journal_volume 49
_journal_year 2020
_chemical_formula_moiety 'C32 H38 Cl N2 P Ru'
_chemical_formula_sum 'C32 H38 Cl N2 P Ru'
_chemical_formula_weight 618.13
_space_group_crystal_system triclinic
_space_group_IT_number 2
_space_group_name_Hall '-P 1'
_space_group_name_H-M_alt 'P -1'
_atom_sites_solution_hydrogens geom
_audit_creation_method 'Modified SHELXL output'
_audit_update_record
;
2019-09-30 deposited with the CCDC.	2019-12-26 downloaded from the CCDC.
;
_cell_angle_alpha 98.3850(10)
_cell_angle_beta 98.0930(10)
_cell_angle_gamma 104.7520(10)
_cell_formula_units_Z 2
_cell_length_a 8.5677(4)
_cell_length_b 10.2597(5)
_cell_length_c 16.9517(8)
_cell_measurement_reflns_used 7632
_cell_measurement_temperature 120(2)
_cell_measurement_theta_max 30.47
_cell_measurement_theta_min 2.22
_cell_volume 1400.70(12)
_computing_cell_refinement 'Bruker SAINT'
_computing_data_collection 'Bruker APEX2'
_computing_data_reduction 'Bruker SAINT'
_computing_molecular_graphics 'SHELXTL (Sheldrick, 2008)'
_computing_publication_material 'SHELXTL (Sheldrick, 2008)'
_computing_structure_refinement 'SHELXL (Sheldrick, 2015b)'
_computing_structure_solution 'SHELXT (Sheldrick, 2015a)'
_diffrn_ambient_temperature 120(2)
_diffrn_detector_type 'Bruker APEX II CCD area detector'
_diffrn_measured_fraction_theta_full 1.000
_diffrn_measured_fraction_theta_max 1.000
_diffrn_measurement_device_type 'Bruker APEX DUO diffractometer'
_diffrn_measurement_method '\o scans'
_diffrn_radiation_type MoK\a
_diffrn_radiation_wavelength 0.71073
_diffrn_reflns_av_R_equivalents 0.0297
_diffrn_reflns_av_unetI/netI 0.0424
_diffrn_reflns_Laue_measured_fraction_full 1.000
_diffrn_reflns_Laue_measured_fraction_max 1.000
_diffrn_reflns_limit_h_max 12
_diffrn_reflns_limit_h_min -12
_diffrn_reflns_limit_k_max 14
_diffrn_reflns_limit_k_min -14
_diffrn_reflns_limit_l_max 23
_diffrn_reflns_limit_l_min -23
_diffrn_reflns_number 18805
_diffrn_reflns_point_group_measured_fraction_full 1.000
_diffrn_reflns_point_group_measured_fraction_max 1.000
_diffrn_reflns_theta_full 30.000
_diffrn_reflns_theta_max 30.000
_diffrn_reflns_theta_min 2.091
_exptl_absorpt_coefficient_mu 0.737
_exptl_absorpt_correction_T_max 0.862
_exptl_absorpt_correction_T_min 0.828
_exptl_absorpt_correction_type multi-scan
_exptl_absorpt_process_details SADABS
_exptl_crystal_colour red
_exptl_crystal_density_diffrn 1.466
_exptl_crystal_description prism
_exptl_crystal_F_000 640
_exptl_crystal_size_max 0.330
_exptl_crystal_size_mid 0.320
_exptl_crystal_size_min 0.280
_refine_diff_density_max 0.537
_refine_diff_density_min -0.359
_refine_diff_density_rms 0.079
_refine_ls_extinction_method none
_refine_ls_goodness_of_fit_ref 1.027
_refine_ls_hydrogen_treatment constr
_refine_ls_matrix_type full
_refine_ls_number_parameters 342
_refine_ls_number_reflns 8156
_refine_ls_number_restraints 0
_refine_ls_restrained_S_all 1.027
_refine_ls_R_factor_all 0.0352
_refine_ls_R_factor_gt 0.0283
_refine_ls_shift/su_max 0.001
_refine_ls_shift/su_mean 0.000
_refine_ls_structure_factor_coef Fsqd
_refine_ls_weighting_details 'w=1/[\s^2^(Fo^2^)+(0.0270P)^2^+0.5000P] where P=(Fo^2^+2Fc^2^)/3'
_refine_ls_weighting_scheme calc
_refine_ls_wR_factor_gt 0.0636
_refine_ls_wR_factor_ref 0.0672
_reflns_Friedel_coverage 0.000
_reflns_number_gt 7131
_reflns_number_total 8156
_reflns_threshold_expression 'I > 2\s(I)'
_cod_data_source_file c9dt04532e2.cif
_cod_data_source_block ak249
_cod_depositor_comments 'Adding full bibliography for 7703055--7703056.cif.'
_cod_database_code 7703055
_publ_contact_name 'Fedyanin, Ivan V.'
_publ_contact_email octy@xrlab.ineos.ac.ru
_shelx_shelxl_version_number 2018/3
_shelx_space_group_comment
;
The symmetry employed for this shelxl refinement is uniquely defined
by the following loop, which should always be used as a source of
symmetry information in preference to the above space-group names.
They are only intended as comments.
;
_shelx_estimated_absorpt_t_min 0.793
_shelx_estimated_absorpt_t_max 0.820

loop_
_space_group_symop_operation_xyz
'x, y, z'
'-x, -y, -z'

loop_
_atom_site_label
_atom_site_type_symbol
_atom_site_fract_x
_atom_site_fract_y
_atom_site_fract_z
_atom_site_U_iso_or_equiv
_atom_site_adp_type
_atom_site_occupancy
_atom_site_site_symmetry_order
_atom_site_calc_flag
_atom_site_refinement_flags_posn
_atom_site_refinement_flags_adp
Ru1 Ru 0.75254(2) 0.33171(2) 0.63517(2) 0.01126(4) Uani 1 1 d . .
Cl1 Cl 0.46386(5) 0.24201(5) 0.57330(3) 0.01976(9) Uani 1 1 d . .
P1 P 0.66347(5) 0.22976(4) 0.77411(3) 0.01296(9) Uani 1 1 d . .
N1 N 0.71279(18) 0.15984(15) 0.69502(9) 0.0158(3) Uani 1 1 d . .
N2 N 0.68104(18) 0.38004(14) 0.75157(8) 0.0137(3) Uani 1 1 d . .
C1 C 1.0227(2) 0.38503(18) 0.65635(11) 0.0163(3) Uani 1 1 d . .
C2 C 0.9693(2) 0.50654(18) 0.66495(11) 0.0156(3) Uani 1 1 d . .
C3 C 0.8619(2) 0.53217(18) 0.59920(11) 0.0165(3) Uani 1 1 d . .
C4 C 0.7974(2) 0.42972(19) 0.52801(11) 0.0168(3) Uani 1 1 d . .
C5 C 0.8404(2) 0.30237(19) 0.52081(10) 0.0167(3) Uani 1 1 d . .
C6 C 0.9542(2) 0.28204(18) 0.58400(11) 0.0160(3) Uani 1 1 d . .
C7 C 1.1460(2) 0.3590(2) 0.72093(12) 0.0231(4) Uani 1 1 d . .
H7A H 1.197109 0.443537 0.761222 0.035 Uiso 1 1 calc R U
H7B H 1.230739 0.329686 0.695795 0.035 Uiso 1 1 calc R U
H7C H 1.089910 0.286856 0.747602 0.035 Uiso 1 1 calc R U
C8 C 1.0261(2) 0.61196(19) 0.74295(12) 0.0224(4) Uani 1 1 d . .
H8A H 0.931579 0.638013 0.759656 0.034 Uiso 1 1 calc R U
H8B H 1.105985 0.693332 0.734247 0.034 Uiso 1 1 calc R U
H8C H 1.077597 0.572835 0.785475 0.034 Uiso 1 1 calc R U
C9 C 0.8224(2) 0.66863(19) 0.60520(12) 0.0224(4) Uani 1 1 d . .
H9A H 0.710576 0.654580 0.575917 0.034 Uiso 1 1 calc R U
H9B H 0.900467 0.731351 0.581203 0.034 Uiso 1 1 calc R U
H9C H 0.830681 0.708252 0.662364 0.034 Uiso 1 1 calc R U
C10 C 0.6797(2) 0.4491(2) 0.45884(11) 0.0240(4) Uani 1 1 d . .
H10A H 0.577107 0.374781 0.448606 0.036 Uiso 1 1 calc R U
H10B H 0.728706 0.447538 0.409983 0.036 Uiso 1 1 calc R U
H10C H 0.656558 0.537472 0.472929 0.036 Uiso 1 1 calc R U
C11 C 0.7601(2) 0.1925(2) 0.44647(11) 0.0258(4) Uani 1 1 d . .
H11A H 0.803082 0.113142 0.449430 0.039 Uiso 1 1 calc R U
H11B H 0.784121 0.228748 0.397771 0.039 Uiso 1 1 calc R U
H11C H 0.641036 0.164322 0.443952 0.039 Uiso 1 1 calc R U
C12 C 1.0048(2) 0.1510(2) 0.57747(13) 0.0236(4) Uani 1 1 d . .
H12A H 1.028393 0.129937 0.631710 0.035 Uiso 1 1 calc R U
H12B H 1.103355 0.162149 0.553054 0.035 Uiso 1 1 calc R U
H12C H 0.915509 0.075612 0.543411 0.035 Uiso 1 1 calc R U
C13 C 0.6989(3) 0.01550(19) 0.66979(13) 0.0243(4) Uani 1 1 d . .
H13A H 0.660664 -0.011408 0.610935 0.036 Uiso 1 1 calc R U
H13B H 0.620183 -0.039217 0.697330 0.036 Uiso 1 1 calc R U
H13C H 0.806492 -0.000449 0.684034 0.036 Uiso 1 1 calc R U
C14 C 0.6158(2) 0.48126(17) 0.78649(10) 0.0137(3) Uani 1 1 d . .
C15 C 0.6003(2) 0.50127(18) 0.86849(11) 0.0176(3) Uani 1 1 d . .
H15 H 0.635147 0.443982 0.902289 0.021 Uiso 1 1 calc R U
C16 C 0.5348(2) 0.60338(19) 0.90113(11) 0.0201(4) Uani 1 1 d . .
H16 H 0.523749 0.612799 0.956506 0.024 Uiso 1 1 calc R U
C17 C 0.4849(2) 0.69227(18) 0.85479(11) 0.0177(3) Uani 1 1 d . .
C18 C 0.5019(2) 0.67317(18) 0.77366(11) 0.0188(4) Uani 1 1 d . .
H18 H 0.469642 0.732357 0.740494 0.023 Uiso 1 1 calc R U
C19 C 0.5647(2) 0.56994(18) 0.73970(11) 0.0164(3) Uani 1 1 d . .
H19 H 0.573022 0.559534 0.683970 0.020 Uiso 1 1 calc R U
C20 C 0.4115(2) 0.8012(2) 0.89072(12) 0.0243(4) Uani 1 1 d . .
H20A H 0.307595 0.757286 0.906167 0.036 Uiso 1 1 calc R U
H20B H 0.391370 0.857446 0.850462 0.036 Uiso 1 1 calc R U
H20C H 0.488000 0.859630 0.938821 0.036 Uiso 1 1 calc R U
C21 C 0.8006(2) 0.23358(19) 0.86703(11) 0.0178(3) Uani 1 1 d . .
C22 C 0.9341(3) 0.3479(2) 0.89773(12) 0.0258(4) Uani 1 1 d . .
H22 H 0.949275 0.424556 0.871299 0.031 Uiso 1 1 calc R U
C23 C 1.0461(3) 0.3520(3) 0.96659(14) 0.0368(5) Uani 1 1 d . .
H23 H 1.138413 0.430038 0.986110 0.044 Uiso 1 1 calc R U
C24 C 1.0229(3) 0.2429(3) 1.00640(13) 0.0378(6) Uani 1 1 d . .
H24 H 1.097137 0.246883 1.054524 0.045 Uiso 1 1 calc R U
C25 C 0.8924(3) 0.1282(3) 0.97650(15) 0.0398(6) Uani 1 1 d . .
H25 H 0.877352 0.052531 1.003744 0.048 Uiso 1 1 calc R U
C26 C 0.7823(3) 0.1222(2) 0.90659(14) 0.0297(5) Uani 1 1 d . .
H26 H 0.693885 0.041678 0.885646 0.036 Uiso 1 1 calc R U
C27 C 0.4624(2) 0.14635(17) 0.79340(11) 0.0157(3) Uani 1 1 d . .
C28 C 0.4225(2) 0.16814(19) 0.87045(11) 0.0206(4) Uani 1 1 d . .
H28 H 0.504177 0.222726 0.915046 0.025 Uiso 1 1 calc R U
C29 C 0.2646(3) 0.1107(2) 0.88228(13) 0.0251(4) Uani 1 1 d . .
H29 H 0.237906 0.127796 0.934615 0.030 Uiso 1 1 calc R U
C30 C 0.1459(2) 0.0285(2) 0.81814(13) 0.0252(4) Uani 1 1 d . .
H30 H 0.037954 -0.011114 0.826452 0.030 Uiso 1 1 calc R U
C31 C 0.1847(2) 0.00396(19) 0.74168(12) 0.0223(4) Uani 1 1 d . .
H31 H 0.103868 -0.054518 0.697995 0.027 Uiso 1 1 calc R U
C32 C 0.3418(2) 0.06468(18) 0.72853(11) 0.0179(3) Uani 1 1 d . .
H32 H 0.366558 0.050508 0.675604 0.021 Uiso 1 1 calc R U

loop_
_atom_site_aniso_label
_atom_site_aniso_U_11
_atom_site_aniso_U_22
_atom_site_aniso_U_33
_atom_site_aniso_U_23
_atom_site_aniso_U_13
_atom_site_aniso_U_12
Ru1 0.00994(7) 0.01290(7) 0.01103(7) 0.00237(4) 0.00350(4) 0.00247(5)
Cl1 0.01199(19) 0.0266(2) 0.0193(2) 0.00723(17) 0.00228(15) 0.00167(16)
P1 0.0150(2) 0.0129(2) 0.0122(2) 0.00314(15) 0.00471(15) 0.00430(16)
N1 0.0209(7) 0.0129(7) 0.0157(7) 0.0033(5) 0.0086(6) 0.0055(6)
N2 0.0170(7) 0.0125(7) 0.0126(7) 0.0024(5) 0.0052(5) 0.0044(5)
C1 0.0108(8) 0.0195(9) 0.0192(9) 0.0065(7) 0.0045(6) 0.0029(6)
C2 0.0130(8) 0.0155(8) 0.0171(8) 0.0046(6) 0.0046(6) 0.0003(6)
C3 0.0140(8) 0.0175(8) 0.0202(9) 0.0079(7) 0.0082(6) 0.0032(6)
C4 0.0119(8) 0.0251(9) 0.0152(8) 0.0084(7) 0.0067(6) 0.0036(7)
C5 0.0132(8) 0.0232(9) 0.0132(8) 0.0028(6) 0.0064(6) 0.0025(7)
C6 0.0119(8) 0.0184(9) 0.0186(8) 0.0036(6) 0.0075(6) 0.0033(6)
C7 0.0168(9) 0.0264(10) 0.0246(10) 0.0065(8) -0.0010(7) 0.0053(7)
C8 0.0218(9) 0.0171(9) 0.0237(10) 0.0010(7) 0.0009(7) 0.0008(7)
C9 0.0193(9) 0.0187(9) 0.0314(10) 0.0105(8) 0.0072(8) 0.0048(7)
C10 0.0202(9) 0.0385(12) 0.0174(9) 0.0118(8) 0.0047(7) 0.0113(8)
C11 0.0243(10) 0.0326(11) 0.0165(9) -0.0016(8) 0.0049(7) 0.0041(8)
C12 0.0202(9) 0.0217(10) 0.0315(11) 0.0035(8) 0.0085(8) 0.0093(7)
C13 0.0276(10) 0.0148(9) 0.0333(11) 0.0039(8) 0.0148(8) 0.0066(7)
C14 0.0129(8) 0.0109(8) 0.0164(8) 0.0016(6) 0.0026(6) 0.0021(6)
C15 0.0228(9) 0.0163(8) 0.0150(8) 0.0027(6) 0.0032(7) 0.0079(7)
C16 0.0257(10) 0.0210(9) 0.0138(8) -0.0012(7) 0.0045(7) 0.0091(7)
C17 0.0160(8) 0.0141(8) 0.0223(9) 0.0003(7) 0.0038(7) 0.0046(6)
C18 0.0203(9) 0.0159(9) 0.0228(9) 0.0072(7) 0.0058(7) 0.0067(7)
C19 0.0173(8) 0.0186(9) 0.0148(8) 0.0057(6) 0.0053(6) 0.0049(7)
C20 0.0260(10) 0.0195(9) 0.0285(10) -0.0005(8) 0.0055(8) 0.0111(8)
C21 0.0201(9) 0.0237(9) 0.0141(8) 0.0058(7) 0.0058(6) 0.0112(7)
C22 0.0290(11) 0.0236(10) 0.0230(10) 0.0000(8) -0.0051(8) 0.0120(8)
C23 0.0382(13) 0.0367(13) 0.0313(12) -0.0070(9) -0.0101(9) 0.0197(10)
C24 0.0365(13) 0.0701(18) 0.0174(10) 0.0087(10) 0.0037(9) 0.0344(13)
C25 0.0358(13) 0.0673(18) 0.0397(13) 0.0380(13) 0.0212(10) 0.0325(12)
C26 0.0235(10) 0.0374(12) 0.0374(12) 0.0233(10) 0.0109(9) 0.0128(9)
C27 0.0184(8) 0.0134(8) 0.0188(8) 0.0065(6) 0.0082(7) 0.0063(6)
C28 0.0234(9) 0.0205(9) 0.0203(9) 0.0048(7) 0.0099(7) 0.0070(7)
C29 0.0294(11) 0.0260(10) 0.0292(11) 0.0115(8) 0.0199(8) 0.0129(8)
C30 0.0198(9) 0.0239(10) 0.0407(12) 0.0156(9) 0.0172(8) 0.0098(8)
C31 0.0185(9) 0.0184(9) 0.0302(10) 0.0087(7) 0.0040(7) 0.0034(7)
C32 0.0190(9) 0.0160(8) 0.0201(9) 0.0055(7) 0.0065(7) 0.0048(7)

loop_
_atom_type_symbol
_atom_type_description
_atom_type_scat_dispersion_real
_atom_type_scat_dispersion_imag
_atom_type_scat_source
C C 0.0033 0.0016 'International Tables Vol C Tables 4.2.6.8 and 6.1.1.4'
H H 0.0000 0.0000 'International Tables Vol C Tables 4.2.6.8 and 6.1.1.4'
N N 0.0061 0.0033 'International Tables Vol C Tables 4.2.6.8 and 6.1.1.4'
P P 0.1023 0.0942 'International Tables Vol C Tables 4.2.6.8 and 6.1.1.4'
Cl Cl 0.1484 0.1585 'International Tables Vol C Tables 4.2.6.8 and 6.1.1.4'
Ru Ru -1.2594 0.8363 'International Tables Vol C Tables 4.2.6.8 and 6.1.1.4'

loop_
_geom_angle_atom_site_label_1
_geom_angle_atom_site_label_2
_geom_angle_atom_site_label_3
_geom_angle
N1 Ru1 C2 125.21(6)
N1 Ru1 N2 68.26(5)
C2 Ru1 N2 92.82(6)
N1 Ru1 C6 93.38(6)
C2 Ru1 C6 69.18(7)
N2 Ru1 C6 140.78(6)
N1 Ru1 C5 115.84(6)
C2 Ru1 C5 81.98(7)
N2 Ru1 C5 174.64(6)
C6 Ru1 C5 37.99(6)
N1 Ru1 C1 97.37(6)
C2 Ru1 C1 38.16(6)
N2 Ru1 C1 107.51(6)
C6 Ru1 C1 38.35(6)
C5 Ru1 C1 69.07(7)
N1 Ru1 C4 152.76(6)
C2 Ru1 C4 68.21(7)
N2 Ru1 C4 138.45(6)
C6 Ru1 C4 68.08(7)
C5 Ru1 C4 37.98(7)
C1 Ru1 C4 80.58(6)
N1 Ru1 C3 163.32(6)
C2 Ru1 C3 38.12(6)
N2 Ru1 C3 106.89(6)
C6 Ru1 C3 80.63(6)
C5 Ru1 C3 68.17(7)
C1 Ru1 C3 68.30(6)
C4 Ru1 C3 36.97(7)
N1 Ru1 Cl1 85.80(4)
C2 Ru1 Cl1 147.09(5)
N2 Ru1 Cl1 88.96(4)
C6 Ru1 Cl1 125.28(5)
C5 Ru1 Cl1 94.71(5)
C1 Ru1 Cl1 163.26(5)
C4 Ru1 Cl1 89.08(5)
C3 Ru1 Cl1 110.41(5)
N1 Ru1 P1 33.69(4)
C2 Ru1 P1 112.60(5)
N2 Ru1 P1 34.57(4)
C6 Ru1 P1 120.04(5)
C5 Ru1 P1 149.43(5)
C1 Ru1 P1 105.15(5)
C4 Ru1 P1 171.80(5)
C3 Ru1 P1 139.43(5)
Cl1 Ru1 P1 86.619(14)
N1 P1 N2 97.96(8)
N1 P1 C27 115.74(8)
N2 P1 C27 114.46(8)
N1 P1 C21 113.11(8)
N2 P1 C21 113.04(8)
C27 P1 C21 103.07(8)
N1 P1 Ru1 48.27(5)
N2 P1 Ru1 49.70(5)
C27 P1 Ru1 129.94(6)
C21 P1 Ru1 127.00(6)
C13 N1 P1 127.18(13)
C13 N1 Ru1 133.73(12)
P1 N1 Ru1 98.04(7)
C14 N2 P1 126.78(12)
C14 N2 Ru1 134.36(11)
P1 N2 Ru1 95.73(7)
C2 C1 C6 118.70(16)
C2 C1 C7 122.69(16)
C6 C1 C7 118.60(16)
C2 C1 Ru1 69.60(10)
C6 C1 Ru1 69.89(9)
C7 C1 Ru1 131.76(12)
C1 C2 C3 120.74(16)
C1 C2 C8 120.65(16)
C3 C2 C8 118.60(16)
C1 C2 Ru1 72.24(10)
C3 C2 Ru1 73.75(10)
C8 C2 Ru1 126.99(12)
C4 C3 C2 119.30(16)
C4 C3 C9 120.41(16)
C2 C3 C9 120.27(16)
C4 C3 Ru1 71.22(10)
C2 C3 Ru1 68.14(9)
C9 C3 Ru1 134.85(12)
C3 C4 C5 120.49(16)
C3 C4 C10 121.45(17)
C5 C4 C10 118.05(16)
C3 C4 Ru1 71.81(10)
C5 C4 Ru1 69.14(9)
C10 C4 Ru1 131.08(12)
C6 C5 C4 119.53(16)
C6 C5 C11 121.75(17)
C4 C5 C11 118.70(16)
C6 C5 Ru1 70.71(10)
C4 C5 Ru1 72.87(10)
C11 C5 Ru1 127.32(12)
C5 C6 C1 120.92(16)
C5 C6 C12 120.84(16)
C1 C6 C12 118.24(16)
C5 C6 Ru1 71.29(10)
C1 C6 Ru1 71.76(10)
C12 C6 Ru1 129.29(12)
C1 C7 H7A 109.5
C1 C7 H7B 109.5
H7A C7 H7B 109.5
C1 C7 H7C 109.5
H7A C7 H7C 109.5
H7B C7 H7C 109.5
C2 C8 H8A 109.5
C2 C8 H8B 109.5
H8A C8 H8B 109.5
C2 C8 H8C 109.5
H8A C8 H8C 109.5
H8B C8 H8C 109.5
C3 C9 H9A 109.5
C3 C9 H9B 109.5
H9A C9 H9B 109.5
C3 C9 H9C 109.5
H9A C9 H9C 109.5
H9B C9 H9C 109.5
C4 C10 H10A 109.5
C4 C10 H10B 109.5
H10A C10 H10B 109.5
C4 C10 H10C 109.5
H10A C10 H10C 109.5
H10B C10 H10C 109.5
C5 C11 H11A 109.5
C5 C11 H11B 109.5
H11A C11 H11B 109.5
C5 C11 H11C 109.5
H11A C11 H11C 109.5
H11B C11 H11C 109.5
C6 C12 H12A 109.5
C6 C12 H12B 109.5
H12A C12 H12B 109.5
C6 C12 H12C 109.5
H12A C12 H12C 109.5
H12B C12 H12C 109.5
N1 C13 H13A 109.5
N1 C13 H13B 109.5
H13A C13 H13B 109.5
N1 C13 H13C 109.5
H13A C13 H13C 109.5
H13B C13 H13C 109.5
N2 C14 C19 120.07(15)
N2 C14 C15 122.92(15)
C19 C14 C15 116.99(15)
C16 C15 C14 121.26(16)
C16 C15 H15 119.4
C14 C15 H15 119.4
C15 C16 C17 121.79(17)
C15 C16 H16 119.1
C17 C16 H16 119.1
C18 C17 C16 116.87(16)
C18 C17 C20 121.91(17)
C16 C17 C20 121.19(17)
C19 C18 C17 122.04(16)
C19 C18 H18 119.0
C17 C18 H18 119.0
C18 C19 C14 121.03(16)
C18 C19 H19 119.5
C14 C19 H19 119.5
C17 C20 H20A 109.5
C17 C20 H20B 109.5
H20A C20 H20B 109.5
C17 C20 H20C 109.5
H20A C20 H20C 109.5
H20B C20 H20C 109.5
C22 C21 C26 118.26(18)
C22 C21 P1 119.32(14)
C26 C21 P1 122.32(15)
C21 C22 C23 121.0(2)
C21 C22 H22 119.5
C23 C22 H22 119.5
C24 C23 C22 119.9(2)
C24 C23 H23 120.0
C22 C23 H23 120.0
C25 C24 C23 120.0(2)
C25 C24 H24 120.0
C23 C24 H24 120.0
C24 C25 C26 120.3(2)
C24 C25 H25 119.8
C26 C25 H25 119.8
C25 C26 C21 120.5(2)
C25 C26 H26 119.8
C21 C26 H26 119.8
C32 C27 C28 119.19(16)
C32 C27 P1 119.00(13)
C28 C27 P1 121.70(14)
C29 C28 C27 120.47(18)
C29 C28 H28 119.8
C27 C28 H28 119.8
C30 C29 C28 120.21(18)
C30 C29 H29 119.9
C28 C29 H29 119.9
C29 C30 C31 119.90(18)
C29 C30 H30 120.1
C31 C30 H30 120.1
C30 C31 C32 120.38(18)
C30 C31 H31 119.8
C32 C31 H31 119.8
C31 C32 C27 119.80(17)
C31 C32 H32 120.1
C27 C32 H32 120.1

loop_
_geom_bond_atom_site_label_1
_geom_bond_atom_site_label_2
_geom_bond_distance
Ru1 N1 2.1373(14)
Ru1 C2 2.1670(17)
Ru1 N2 2.1736(14)
Ru1 C6 2.1769(17)
Ru1 C5 2.1845(17)
Ru1 C1 2.2018(17)
Ru1 C4 2.2340(17)
Ru1 C3 2.2416(17)
Ru1 Cl1 2.4276(5)
Ru1 P1 2.8358(5)
P1 N1 1.5887(15)
P1 N2 1.6173(15)
P1 C27 1.8153(18)
P1 C21 1.8166(18)
N1 C13 1.450(2)
N2 C14 1.397(2)
C1 C2 1.428(2)
C1 C6 1.438(2)
C1 C7 1.513(2)
C2 C3 1.441(2)
C2 C8 1.513(2)
C3 C4 1.419(3)
C3 C9 1.515(3)
C4 C5 1.439(3)
C4 C10 1.506(2)
C5 C6 1.420(2)
C5 C11 1.509(3)
C6 C12 1.509(2)
C7 H7A 0.9800
C7 H7B 0.9800
C7 H7C 0.9800
C8 H8A 0.9800
C8 H8B 0.9800
C8 H8C 0.9800
C9 H9A 0.9800
C9 H9B 0.9800
C9 H9C 0.9800
C10 H10A 0.9800
C10 H10B 0.9800
C10 H10C 0.9800
C11 H11A 0.9800
C11 H11B 0.9800
C11 H11C 0.9800
C12 H12A 0.9800
C12 H12B 0.9800
C12 H12C 0.9800
C13 H13A 0.9800
C13 H13B 0.9800
C13 H13C 0.9800
C14 C19 1.401(2)
C14 C15 1.405(2)
C15 C16 1.391(2)
C15 H15 0.9500
C16 C17 1.394(3)
C16 H16 0.9500
C17 C18 1.394(3)
C17 C20 1.511(2)
C18 C19 1.394(2)
C18 H18 0.9500
C19 H19 0.9500
C20 H20A 0.9800
C20 H20B 0.9800
C20 H20C 0.9800
C21 C22 1.388(3)
C21 C26 1.393(3)
C22 C23 1.391(3)
C22 H22 0.9500
C23 C24 1.376(4)
C23 H23 0.9500
C24 C25 1.375(4)
C24 H24 0.9500
C25 C26 1.391(3)
C25 H25 0.9500
C26 H26 0.9500
C27 C32 1.396(3)
C27 C28 1.397(2)
C28 C29 1.387(3)
C28 H28 0.9500
C29 C30 1.383(3)
C29 H29 0.9500
C30 C31 1.387(3)
C30 H30 0.9500
C31 C32 1.395(3)
C31 H31 0.9500
C32 H32 0.9500

loop_
_geom_torsion_atom_site_label_1
_geom_torsion_atom_site_label_2
_geom_torsion_atom_site_label_3
_geom_torsion_atom_site_label_4
_geom_torsion
N2 P1 N1 C13 -169.99(16)
C27 P1 N1 C13 -47.88(19)
C21 P1 N1 C13 70.72(18)
Ru1 P1 N1 C13 -169.5(2)
N2 P1 N1 Ru1 -0.44(8)
C27 P1 N1 Ru1 121.66(7)
C21 P1 N1 Ru1 -119.74(8)
N1 P1 N2 C14 162.68(15)
C27 P1 N2 C14 39.63(17)
C21 P1 N2 C14 -77.97(16)
Ru1 P1 N2 C14 162.24(18)
N1 P1 N2 Ru1 0.43(8)
C27 P1 N2 Ru1 -122.61(7)
C21 P1 N2 Ru1 119.79(7)
C6 C1 C2 C3 -6.3(2)
C7 C1 C2 C3 174.90(16)
Ru1 C1 C2 C3 -57.83(14)
C6 C1 C2 C8 174.55(15)
C7 C1 C2 C8 -4.3(3)
Ru1 C1 C2 C8 122.99(16)
C6 C1 C2 Ru1 51.56(14)
C7 C1 C2 Ru1 -127.27(16)
C1 C2 C3 C4 5.6(2)
C8 C2 C3 C4 -175.17(16)
Ru1 C2 C3 C4 -51.48(14)
C1 C2 C3 C9 -172.68(15)
C8 C2 C3 C9 6.5(2)
Ru1 C2 C3 C9 130.22(15)
C1 C2 C3 Ru1 57.10(14)
C8 C2 C3 Ru1 -123.70(15)
C2 C3 C4 C5 -1.0(2)
C9 C3 C4 C5 177.31(15)
Ru1 C3 C4 C5 -51.07(14)
C2 C3 C4 C10 177.66(16)
C9 C3 C4 C10 -4.0(2)
Ru1 C3 C4 C10 127.58(16)
C2 C3 C4 Ru1 50.08(14)
C9 C3 C4 Ru1 -131.62(16)
C3 C4 C5 C6 -2.9(2)
C10 C4 C5 C6 178.45(15)
Ru1 C4 C5 C6 -55.12(14)
C3 C4 C5 C11 175.95(16)
C10 C4 C5 C11 -2.8(2)
Ru1 C4 C5 C11 123.68(15)
C3 C4 C5 Ru1 52.27(14)
C10 C4 C5 Ru1 -126.43(15)
C4 C5 C6 C1 2.2(2)
C11 C5 C6 C1 -176.59(16)
Ru1 C5 C6 C1 -53.98(14)
C4 C5 C6 C12 -178.64(15)
C11 C5 C6 C12 2.6(3)
Ru1 C5 C6 C12 125.20(16)
C4 C5 C6 Ru1 56.16(14)
C11 C5 C6 Ru1 -122.60(16)
C2 C1 C6 C5 2.3(2)
C7 C1 C6 C5 -178.78(16)
Ru1 C1 C6 C5 53.77(14)
C2 C1 C6 C12 -176.87(15)
C7 C1 C6 C12 2.0(2)
Ru1 C1 C6 C12 -125.44(15)
C2 C1 C6 Ru1 -51.43(14)
C7 C1 C6 Ru1 127.45(15)
P1 N2 C14 C19 -147.12(14)
Ru1 N2 C14 C19 7.8(3)
P1 N2 C14 C15 33.9(2)
Ru1 N2 C14 C15 -171.17(13)
N2 C14 C15 C16 179.90(17)
C19 C14 C15 C16 0.9(3)
C14 C15 C16 C17 -1.4(3)
C15 C16 C17 C18 0.7(3)
C15 C16 C17 C20 179.01(17)
C16 C17 C18 C19 0.4(3)
C20 C17 C18 C19 -177.91(17)
C17 C18 C19 C14 -0.8(3)
N2 C14 C19 C18 -178.87(16)
C15 C14 C19 C18 0.1(3)
N1 P1 C21 C22 92.60(16)
N2 P1 C21 C22 -17.60(18)
C27 P1 C21 C22 -141.69(15)
Ru1 P1 C21 C22 38.37(18)
N1 P1 C21 C26 -83.65(17)
N2 P1 C21 C26 166.16(15)
C27 P1 C21 C26 42.07(18)
Ru1 P1 C21 C26 -137.87(14)
C26 C21 C22 C23 -0.6(3)
P1 C21 C22 C23 -176.98(17)
C21 C22 C23 C24 -1.6(3)
C22 C23 C24 C25 2.2(3)
C23 C24 C25 C26 -0.7(3)
C24 C25 C26 C21 -1.5(3)
C22 C21 C26 C25 2.1(3)
P1 C21 C26 C25 178.38(16)
N1 P1 C27 C32 -23.87(17)
N2 P1 C27 C32 88.97(15)
C21 P1 C27 C32 -147.88(14)
Ru1 P1 C27 C32 32.06(17)
N1 P1 C27 C28 159.92(14)
N2 P1 C27 C28 -87.24(16)
C21 P1 C27 C28 35.91(17)
Ru1 P1 C27 C28 -144.15(12)
C32 C27 C28 C29 -0.7(3)
P1 C27 C28 C29 175.51(14)
C27 C28 C29 C30 1.5(3)
C28 C29 C30 C31 -0.3(3)
C29 C30 C31 C32 -1.7(3)
C30 C31 C32 C27 2.5(3)
C28 C27 C32 C31 -1.3(3)
P1 C27 C32 C31 -177.59(14)
